data_4501406
loop_
_publ_author_name
'Zhang, Qi-Long'
'Zhu, Bi-Xue'
'Zhang, Yun-Qiuan'
'Tao, Zhu'
'Clegg, Jack K.'
'Lindoy, Leonard F.'
'Wei, Gang'

_publ_section_title
;
 Silver(I) Coordination Polymers Incorporating Neutral \g-Carbon
 BoundN,N&#x2032;-Bis(acetylacetone)alkanediimine Units
;
_journal_issue 12
_journal_name_full 'Crystal Growth &amp; Design'
_journal_page_first 5688
_journal_paper_doi 10.1021/cg201222a
_journal_volume 11
_journal_year 2011
_chemical_formula_moiety 'C6 H10 Ag N2 O4'
_chemical_formula_sum 'C6 H10 Ag N2 O4'
_chemical_formula_weight 282.03
_chemical_name_systematic
; 
 ? 
;
_space_group_IT_number 14
_symmetry_cell_setting monoclinic
_symmetry_space_group_name_Hall '-P 2ybc'
_symmetry_space_group_name_H-M 'P 1 21/c 1'
_atom_sites_solution_hydrogens geom
_atom_sites_solution_primary direct
_atom_sites_solution_secondary difmap
_audit_creation_method SHELXL-97
_cell_angle_alpha 90.00
_cell_angle_beta 90.217(3)
_cell_angle_gamma 90.00
_cell_formula_units_Z 4
_cell_length_a 5.9790(5)
_cell_length_b 18.5907(14)
_cell_length_c 8.1134(6)
_cell_measurement_reflns_used 75
_cell_measurement_temperature 293(2)
_cell_measurement_theta_max 22.4
_cell_measurement_theta_min 1.43
_cell_volume 901.83(12)
_computing_structure_refinement 'SHELXL-97 (Sheldrick, 1997)'
_computing_structure_solution 'SHELXS-97 (Sheldrick, 1990)'
_diffrn_ambient_temperature 293(2)
_diffrn_measured_fraction_theta_full 0.988
_diffrn_measured_fraction_theta_max 0.988
_diffrn_measurement_device_type 'Bruker CCD Area Detector'
_diffrn_measurement_method '\f and \w scan'
_diffrn_radiation_monochromator graphite
_diffrn_radiation_source 'fine-focus sealed tube'
_diffrn_radiation_type MoK\a
_diffrn_radiation_wavelength 0.71073
_diffrn_reflns_av_R_equivalents 0.0377
_diffrn_reflns_av_sigmaI/netI 0.0254
_diffrn_reflns_limit_h_max 7
_diffrn_reflns_limit_h_min -7
_diffrn_reflns_limit_k_max 20
_diffrn_reflns_limit_k_min -22
_diffrn_reflns_limit_l_max 10
_diffrn_reflns_limit_l_min -10
_diffrn_reflns_number 9794
_diffrn_reflns_theta_full 26.00
_diffrn_reflns_theta_max 26.00
_diffrn_reflns_theta_min 2.19
_exptl_absorpt_coefficient_mu 2.220
_exptl_absorpt_correction_T_max 0.7463
_exptl_absorpt_correction_T_min 0.6292
_exptl_absorpt_correction_type multi-scan
_exptl_absorpt_process_details 'SADABS (Bruker, 2008)'
_exptl_crystal_colour colorless
_exptl_crystal_density_diffrn 2.077
_exptl_crystal_density_method 'not measured'
_exptl_crystal_description prism
_exptl_crystal_F_000 556
_exptl_crystal_size_max 0.23
_exptl_crystal_size_mid 0.17
_exptl_crystal_size_min 0.14
_refine_diff_density_max 1.568
_refine_diff_density_min -2.769
_refine_diff_density_rms 0.198
_refine_ls_extinction_method none
_refine_ls_goodness_of_fit_ref 1.146
_refine_ls_hydrogen_treatment constr
_refine_ls_matrix_type full
_refine_ls_number_parameters 119
_refine_ls_number_reflns 1747
_refine_ls_number_restraints 0
_refine_ls_restrained_S_all 1.146
_refine_ls_R_factor_all 0.0803
_refine_ls_R_factor_gt 0.0749
_refine_ls_shift/su_max 0.000
_refine_ls_shift/su_mean 0.000
_refine_ls_structure_factor_coef Fsqd
_refine_ls_weighting_details 'calc w=1/[\s^2^(Fo^2^)+(0.0196P)^2^+24.3967P] where P=(Fo^2^+2Fc^2^)/3'
_refine_ls_weighting_scheme calc
_refine_ls_wR_factor_gt 0.1830
_refine_ls_wR_factor_ref 0.1847
_reflns_number_gt 1569
_reflns_number_total 1747
_reflns_threshold_expression >2sigma(I)
_cod_data_source_file cg201222a_si_001.cif
_cod_data_source_block 1
_cod_original_sg_symbol_H-M 'P 21/c'
_cod_database_code 4501406

loop_
_symmetry_equiv_pos_as_xyz
'x, y, z'
'-x, y+1/2, -z+1/2'
'-x, -y, -z'
'x, -y-1/2, z-1/2'

loop_
_atom_site_label
_atom_site_type_symbol
_atom_site_fract_x
_atom_site_fract_y
_atom_site_fract_z
_atom_site_U_iso_or_equiv
_atom_site_adp_type
_atom_site_occupancy
_atom_site_symmetry_multiplicity
_atom_site_calc_flag
_atom_site_refinement_flags
C1 C 0.905(2) 0.2921(8) 0.5865(16) 0.053(3) Uani 1 1 d .
H1A H 0.7670 0.2657 0.5849 0.079 Uiso 1 1 calc R
H1B H 0.9155 0.3193 0.6869 0.079 Uiso 1 1 calc R
H1C H 1.0283 0.2591 0.5803 0.079 Uiso 1 1 calc R
C2 C 0.912(2) 0.3410(7) 0.4458(16) 0.045(3) Uani 1 1 d .
C3 C 1.109(2) 0.3857(7) 0.4287(15) 0.044(3) Uani 1 1 d .
H3 H 1.2330 0.3763 0.4953 0.053 Uiso 1 1 calc R
C4 C 1.1210(18) 0.4433(6) 0.3139(13) 0.034(2) Uani 1 1 d .
C5 C 1.309(2) 0.4945(7) 0.3219(16) 0.048(3) Uani 1 1 d .
H5A H 1.3622 0.5040 0.2125 0.073 Uiso 1 1 calc R
H5B H 1.4278 0.4742 0.3869 0.073 Uiso 1 1 calc R
H5C H 1.2596 0.5385 0.3714 0.073 Uiso 1 1 calc R
C6 C 0.948(2) 0.5124(7) 0.0837(15) 0.050(3) Uani 1 1 d .
H6A H 1.0288 0.5538 0.1256 0.060 Uiso 1 1 calc R
H6B H 0.7931 0.5261 0.0671 0.060 Uiso 1 1 calc R
N1 N 0.9616(16) 0.4533(5) 0.2021(12) 0.041(2) Uani 1 1 d .
H1 H 0.8558 0.4220 0.1990 0.049 Uiso 1 1 calc R
N2 N 0.4548(19) 0.3443(6) -0.0566(14) 0.052(3) Uani 1 1 d .
O1 O 0.7584(15) 0.3431(5) 0.3428(12) 0.059(3) Uani 1 1 d .
O2 O 0.3804(16) 0.2932(5) 0.0267(11) 0.052(2) Uani 1 1 d .
O3 O 0.5237(18) 0.3983(5) 0.0213(13) 0.065(3) Uani 1 1 d .
O4 O 0.444(2) 0.3443(6) -0.2071(13) 0.073(3) Uani 1 1 d .
Ag1 Ag 0.37906(17) 0.30595(5) 0.31332(14) 0.0500(4) Uani 1 1 d .

loop_
_atom_site_aniso_label
_atom_site_aniso_U_11
_atom_site_aniso_U_22
_atom_site_aniso_U_33
_atom_site_aniso_U_23
_atom_site_aniso_U_13
_atom_site_aniso_U_12
C1 0.034(6) 0.073(9) 0.052(8) 0.019(7) 0.003(5) 0.003(6)
C2 0.039(7) 0.050(8) 0.047(7) 0.001(6) 0.007(5) 0.010(6)
C3 0.041(7) 0.049(7) 0.043(7) 0.005(6) -0.002(5) 0.011(6)
C4 0.033(6) 0.033(6) 0.035(6) -0.003(5) 0.005(4) 0.003(4)
C5 0.054(8) 0.043(7) 0.049(7) 0.006(6) -0.015(6) -0.008(6)
C6 0.055(8) 0.046(8) 0.049(7) 0.006(6) -0.002(6) 0.001(6)
N1 0.036(5) 0.041(6) 0.044(6) 0.007(4) -0.006(4) -0.003(4)
N2 0.048(6) 0.052(7) 0.055(7) -0.012(6) -0.001(5) 0.002(5)
O1 0.042(5) 0.068(6) 0.068(6) 0.029(5) -0.017(5) -0.021(5)
O2 0.066(6) 0.038(5) 0.052(5) 0.013(4) 0.003(4) -0.016(4)
O3 0.076(7) 0.050(6) 0.068(7) -0.009(5) -0.018(5) -0.006(5)
O4 0.093(9) 0.077(8) 0.050(6) -0.017(5) 0.009(6) -0.019(6)
Ag1 0.0411(5) 0.0483(6) 0.0607(6) 0.0070(5) 0.0025(4) 0.0013(4)

loop_
_atom_type_symbol
_atom_type_description
_atom_type_scat_dispersion_real
_atom_type_scat_dispersion_imag
_atom_type_scat_source
C C 0.0033 0.0016 'International Tables Vol C Tables 4.2.6.8 and 6.1.1.4'
H H 0.0000 0.0000 'International Tables Vol C Tables 4.2.6.8 and 6.1.1.4'
N N 0.0061 0.0033 'International Tables Vol C Tables 4.2.6.8 and 6.1.1.4'
O O 0.0106 0.0060 'International Tables Vol C Tables 4.2.6.8 and 6.1.1.4'
Ag Ag -0.8971 1.1015 'International Tables Vol C Tables 4.2.6.8 and 6.1.1.4'

loop_
_geom_angle_atom_site_label_1
_geom_angle_atom_site_label_2
_geom_angle_atom_site_label_3
_geom_angle
_geom_angle_site_symmetry_1
_geom_angle_site_symmetry_3
C2 C1 H1A 109.5 . .
C2 C1 H1B 109.5 . .
H1A C1 H1B 109.5 . .
C2 C1 H1C 109.5 . .
H1A C1 H1C 109.5 . .
H1B C1 H1C 109.5 . .
O1 C2 C3 121.2(12) . .
O1 C2 C1 121.6(12) . .
C3 C2 C1 117.1(11) . .
C4 C3 C2 122.4(11) . .
C4 C3 Ag1 100.2(8) . 1_655
C2 C3 Ag1 103.5(8) . 1_655
C4 C3 H3 118.8 . .
C2 C3 H3 118.8 . .
Ag1 C3 H3 64.8 1_655 .
N1 C4 C3 121.2(11) . .
N1 C4 C5 119.0(10) . .
C3 C4 C5 119.8(10) . .
C4 C5 H5A 109.5 . .
C4 C5 H5B 109.5 . .
H5A C5 H5B 109.5 . .
C4 C5 H5C 109.5 . .
H5A C5 H5C 109.5 . .
H5B C5 H5C 109.5 . .
N1 C6 C6 109.2(13) . 3_765
N1 C6 H6A 109.8 . .
C6 C6 H6A 109.8 3_765 .
N1 C6 H6B 109.8 . .
C6 C6 H6B 109.8 3_765 .
H6A C6 H6B 108.3 . .
C4 N1 C6 126.4(11) . .
C4 N1 H1 116.8 . .
C6 N1 H1 116.8 . .
O4 N2 O2 121.5(12) . .
O4 N2 O3 121.3(12) . .
O2 N2 O3 116.9(11) . .
C2 O1 Ag1 139.5(9) . .
N2 O2 Ag1 117.7(8) . .
N2 O2 Ag1 100.6(7) . 4_565
Ag1 O2 Ag1 139.0(4) . 4_565
O2 Ag1 O1 97.0(3) . .
O2 Ag1 C3 117.3(4) . 1_455
O1 Ag1 C3 115.2(4) . 1_455
O2 Ag1 O2 127.38(16) . 4_566
O1 Ag1 O2 98.2(3) . 4_566
C3 Ag1 O2 100.7(4) 1_455 4_566

loop_
_geom_bond_atom_site_label_1
_geom_bond_atom_site_label_2
_geom_bond_distance
_geom_bond_site_symmetry_2
C1 C2 1.461(17) .
C1 H1A 0.9600 .
C1 H1B 0.9600 .
C1 H1C 0.9600 .
C2 O1 1.239(15) .
C2 C3 1.452(18) .
C3 C4 1.421(16) .
C3 Ag1 2.384(12) 1_655
C3 H3 0.9300 .
C4 N1 1.327(14) .
C4 C5 1.474(16) .
C5 H5A 0.9600 .
C5 H5B 0.9600 .
C5 H5C 0.9600 .
C6 N1 1.461(15) .
C6 C6 1.56(3) 3_765
C6 H6A 0.9700 .
C6 H6B 0.9700 .
N1 H1 0.8600 .
N2 O4 1.222(14) .
N2 O2 1.249(14) .
N2 O3 1.256(14) .
O1 Ag1 2.382(8) .
O2 Ag1 2.337(9) .
O2 Ag1 2.529(9) 4_565
Ag1 C3 2.384(12) 1_455
Ag1 O2 2.529(9) 4_566

loop_
_geom_torsion_atom_site_label_1
_geom_torsion_atom_site_label_2
_geom_torsion_atom_site_label_3
_geom_torsion_atom_site_label_4
_geom_torsion
_geom_torsion_site_symmetry_1
_geom_torsion_site_symmetry_4
O1 C2 C3 C4 12.4(19) . .
C1 C2 C3 C4 -169.6(12) . .
O1 C2 C3 Ag1 -99.1(12) . 1_655
C1 C2 C3 Ag1 78.9(12) . 1_655
C2 C3 C4 N1 -8.6(18) . .
Ag1 C3 C4 N1 104.6(10) 1_655 .
C2 C3 C4 C5 169.3(12) . .
Ag1 C3 C4 C5 -77.4(11) 1_655 .
C3 C4 N1 C6 176.5(11) . .
C5 C4 N1 C6 -1.4(17) . .
C6 C6 N1 C4 95.3(17) 3_765 .
C3 C2 O1 Ag1 -165.4(10) . .
C1 C2 O1 Ag1 17(2) . .
O4 N2 O2 Ag1 -173.8(10) . .
O3 N2 O2 Ag1 0.2(15) . .
O4 N2 O2 Ag1 21.4(14) . 4_565
O3 N2 O2 Ag1 -164.6(9) . 4_565
N2 O2 Ag1 O1 -50.1(9) . .
Ag1 O2 Ag1 O1 106.8(7) 4_565 .
N2 O2 Ag1 C3 73.0(10) . 1_455
Ag1 O2 Ag1 C3 -130.1(7) 4_565 1_455
N2 O2 Ag1 O2 -156.0(6) . 4_566
Ag1 O2 Ag1 O2 0.9(11) 4_565 4_566
C2 O1 Ag1 O2 -152.2(15) . .
C2 O1 Ag1 C3 83.1(15) . 1_455
C2 O1 Ag1 O2 -22.8(15) . 4_566
